data_7710562
loop_
_publ_author_name
'Dunes&#x0326;, Gabriel'
'Soran, Albert'
'Silvestru, Cristian'

_publ_section_title
;
 Organopnictogen(III) bis(arylthiolates) containing NCN-aryl pincer
 ligands: from synthesis and characterization to reactivity
;
_journal_name_full 'Dalton Transactions'
_journal_paper_doi 10.1039/D2DT01436J
_journal_year 2022
_chemical_formula_moiety 'C24 H38 N4 S0.18 Sb2 Se1.82'
_chemical_formula_sum 'C24 H38 N4 S0.18 Sb2 Se1.82'
_chemical_formula_weight 775.57
_chemical_name_common DG252a
_space_group_crystal_system monoclinic
_space_group_IT_number 14
_space_group_name_Hall '-P 2yn'
_space_group_name_H-M_alt 'P 1 21/n 1'
_atom_sites_solution_hydrogens geom
_atom_sites_solution_primary dual
_atom_sites_solution_secondary difmap
_audit_update_record
;
2022-06-01 deposited with the CCDC.	2022-06-07 downloaded from the CCDC.
;
_cell_angle_alpha 90
_cell_angle_beta 98.7430(10)
_cell_angle_gamma 90
_cell_formula_units_Z 2
_cell_length_a 6.5162(2)
_cell_length_b 11.3605(5)
_cell_length_c 18.7822(6)
_cell_measurement_reflns_used 9728
_cell_measurement_temperature 100.(2)
_cell_measurement_theta_max 28.2795
_cell_measurement_theta_min 2.8341
_cell_volume 1374.24(9)
_computing_cell_refinement 'SAINT V8.40B (Bruker AXS LLC, 2019)'
_computing_data_collection 'Bruker APEX4 2021.10-0'
_computing_data_reduction 'SAINT V8.40B (Bruker AXS LLC, 2019)'
_computing_molecular_graphics 'shelXle (C.B. Huebschle, rev 1328)'
_computing_publication_material 'Bruker APEX4 2021.10-0'
_computing_structure_refinement 'SHELXL-2019/1 (Sheldrick, 2019)'
_computing_structure_solution 'XT, VERSION 2018/2'
_diffrn_ambient_temperature 100.(2)
_diffrn_detector_area_resol_mean 7.3910
_diffrn_measured_fraction_theta_full 0.999
_diffrn_measured_fraction_theta_max 0.999
_diffrn_measurement_device_type 'Bruker D8 Venture'
_diffrn_measurement_method '\f and \w scans'
_diffrn_radiation_monochromator 'multilayer optics'
_diffrn_radiation_probe x-ray
_diffrn_radiation_type 'Mo K\a'
_diffrn_radiation_wavelength 0.71073
_diffrn_reflns_av_R_equivalents 0.0250
_diffrn_reflns_av_unetI/netI 0.0099
_diffrn_reflns_limit_h_max 8
_diffrn_reflns_limit_h_min -8
_diffrn_reflns_limit_k_max 15
_diffrn_reflns_limit_k_min -15
_diffrn_reflns_limit_l_max 23
_diffrn_reflns_limit_l_min -25
_diffrn_reflns_number 51760
_diffrn_reflns_theta_full 25.24
_diffrn_reflns_theta_max 28.28
_diffrn_reflns_theta_min 2.10
_diffrn_source 'Incoatec Mo--I\mS 3.0 microfocus source'
_diffrn_source_current 1.4
_diffrn_source_power 0.07
_diffrn_source_voltage 50
_exptl_absorpt_coefficient_mu 4.409
_exptl_absorpt_correction_T_max 0.82
_exptl_absorpt_correction_T_min 0.62
_exptl_absorpt_correction_type multi-scan
_exptl_absorpt_process_details
;
Sevvana, M., Ruf, M., Us\'on, I., Sheldrick, G. M., and Herbst-Irmer, R. (2019)
"Non-merohedral twinning: from minerals to proteins"
Acta. Cryst. D75, 1040-1050.
doi:10.1107/S2059798319010179
;
_exptl_crystal_colour 'clear light yellow'
_exptl_crystal_density_diffrn 1.874
_exptl_crystal_density_method 'not measured'
_exptl_crystal_description block
_exptl_crystal_F_000 753.5
_exptl_crystal_size_max 0.160
_exptl_crystal_size_mid 0.102
_exptl_crystal_size_min 0.048
_refine_diff_density_max 1.644
_refine_diff_density_min -0.887
_refine_ls_extinction_method none
_refine_ls_goodness_of_fit_ref 1.333
_refine_ls_hydrogen_treatment constr
_refine_ls_matrix_type full
_refine_ls_number_parameters 152
_refine_ls_number_reflns 3406
_refine_ls_number_restraints 0
_refine_ls_restrained_S_all 1.333
_refine_ls_R_factor_all 0.0312
_refine_ls_R_factor_gt 0.0310
_refine_ls_shift/su_max 0.001
_refine_ls_shift/su_mean 0.000
_refine_ls_structure_factor_coef Fsqd
_refine_ls_weighting_details 'w=1/[\s^2^(Fo^2^)+7.5863P] where P=(Fo^2^+2Fc^2^)/3'
_refine_ls_weighting_scheme calc
_refine_ls_wR_factor_gt 0.0713
_refine_ls_wR_factor_ref 0.0713
_reflns_Friedel_coverage 0.000
_reflns_number_gt 3380
_reflns_number_total 3406
_reflns_threshold_expression 'I > 2\s(I)'
_cod_data_source_file d2dt01436j2.cif
_cod_data_source_block compound_16_CCDC_2152802
_cod_depositor_comments
;
The following automatic conversions were performed:

data item '_exptl_absorpt_correction_type' value 'Multi-Scan' was
changed to 'multi-scan' in accordance with the
/home/data/users/saulius/crontab/automatic-downloads/rss-feeds/RSC/lib/dictionaries/cif_core.dic
dictionary named 'cif_core.dic' version 2.4.2 last updated on
2011-04-26.

Automatic conversion script
Id: cif_fix_values 7556 2019-12-06 15:28:31Z antanas 
;
_cod_database_code 7710562

loop_
_space_group_symop_operation_xyz
'x, y, z'
'-x+1/2, y+1/2, -z+1/2'
'-x, -y, -z'
'x-1/2, -y-1/2, z-1/2'

loop_
_atom_site_type_symbol
_atom_site_label
_atom_site_fract_x
_atom_site_fract_y
_atom_site_fract_z
_atom_site_U_iso_or_equiv
_atom_site_adp_type
_atom_site_calc_flag
_atom_site_refinement_flags_adp
_atom_site_refinement_flags_occupancy
_atom_site_refinement_flags_posn
_atom_site_occupancy
_atom_site_disorder_assembly
_atom_site_disorder_group
Sb Sb1 0.27718(4) 0.56049(2) 0.54570(2) 0.01509(8) Uani d . . . 1.000000 . .
N N1 0.0600(5) 0.7538(3) 0.48356(18) 0.0184(6) Uani d . . . 1.000000 . .
N N2 0.3276(5) 0.5512(3) 0.69648(17) 0.0187(6) Uani d . . . 1.000000 . .
C C1 0.4104(5) 0.7236(3) 0.5938(2) 0.0153(7) Uani d . . . 1.000000 . .
C C2 0.3753(6) 0.8305(3) 0.5570(2) 0.0174(7) Uani d . . . 1.000000 . .
C C3 0.4650(6) 0.9341(4) 0.5875(2) 0.0224(8) Uani d . . . 1.000000 . .
H H3 0.441403 1.006288 0.562069 0.027000 Uiso calc U . R 1.000000 . .
C C4 0.5877(7) 0.9325(4) 0.6544(2) 0.0254(9) Uani d . . . 1.000000 . .
H H4 0.657480 1.001791 0.673161 0.031000 Uiso calc U . R 1.000000 . .
C C5 0.6080(6) 0.8298(4) 0.6934(2) 0.0242(9) Uani d . . . 1.000000 . .
H H5 0.684982 0.829809 0.740621 0.029000 Uiso calc U . R 1.000000 . .
C C6 0.5174(6) 0.7255(4) 0.6649(2) 0.0181(7) Uani d . . . 1.000000 . .
C C7 0.2332(6) 0.8369(3) 0.4859(2) 0.0201(8) Uani d . . . 1.000000 . .
H H7A 0.177916 0.917884 0.478362 0.024000 Uiso calc U . R 1.000000 . .
H H7B 0.312968 0.818669 0.446377 0.024000 Uiso calc U . R 1.000000 . .
C C8 -0.0815(6) 0.7876(4) 0.5338(2) 0.0248(9) Uani d . . . 1.000000 . .
H H8A -0.145635 0.863583 0.519128 0.037000 Uiso calc U . R 1.000000 . .
H H8B -0.003508 0.794197 0.582510 0.037000 Uiso calc U . R 1.000000 . .
H H8C -0.189819 0.727643 0.533215 0.037000 Uiso calc U . R 1.000000 . .
C C9 -0.0564(7) 0.7496(4) 0.4106(2) 0.0246(8) Uani d . . . 1.000000 . .
H H9A -0.102380 0.829099 0.395505 0.037000 Uiso calc U . R 1.000000 . .
H H9B -0.177628 0.698346 0.409959 0.037000 Uiso calc U . R 1.000000 . .
H H9C 0.032897 0.718504 0.377475 0.037000 Uiso calc U . R 1.000000 . .
C C10 0.5211(6) 0.6182(4) 0.7122(2) 0.0197(8) Uani d . . . 1.000000 . .
H H10A 0.639172 0.567304 0.704688 0.024000 Uiso calc U . R 1.000000 . .
H H10B 0.542058 0.642907 0.763374 0.024000 Uiso calc U . R 1.000000 . .
C C11 0.1516(6) 0.6170(4) 0.7167(2) 0.0229(8) Uani d . . . 1.000000 . .
H H11A 0.144936 0.694934 0.694152 0.034000 Uiso calc U . R 1.000000 . .
H H11B 0.169686 0.625787 0.769204 0.034000 Uiso calc U . R 1.000000 . .
H H11C 0.022463 0.574156 0.700317 0.034000 Uiso calc U . R 1.000000 . .
C C12 0.3452(7) 0.4377(4) 0.7339(2) 0.0239(8) Uani d . . . 1.000000 . .
H H12A 0.211947 0.396315 0.724434 0.036000 Uiso calc U . R 1.000000 . .
H H12B 0.382863 0.450815 0.785777 0.036000 Uiso calc U . R 1.000000 . .
H H12C 0.452709 0.390123 0.716394 0.036000 Uiso calc U . R 1.000000 . .
Se Se1 0.39469(6) 0.57497(4) 0.41918(2) 0.01801(14) Uani d . P . 0.910(4) A 1
S S1 0.39469(6) 0.57497(4) 0.41918(2) 0.01801(14) Uani d . P . 0.090(4) A 2

loop_
_atom_site_aniso_label
_atom_site_aniso_U_11
_atom_site_aniso_U_22
_atom_site_aniso_U_33
_atom_site_aniso_U_12
_atom_site_aniso_U_13
_atom_site_aniso_U_23
Sb1 0.01481(12) 0.01362(12) 0.01682(13) -0.00200(9) 0.00238(8) -0.00056(9)
N1 0.0180(15) 0.0161(15) 0.0206(16) -0.0016(12) 0.0009(12) 0.0030(12)
N2 0.0164(15) 0.0224(16) 0.0173(15) -0.0022(13) 0.0020(12) 0.0024(13)
C1 0.0105(15) 0.0174(17) 0.0181(17) -0.0024(13) 0.0030(13) -0.0031(14)
C2 0.0171(17) 0.0173(18) 0.0185(17) -0.0040(14) 0.0054(14) -0.0034(14)
C3 0.0238(19) 0.0180(18) 0.027(2) -0.0066(16) 0.0096(16) -0.0050(16)
C4 0.025(2) 0.027(2) 0.027(2) -0.0119(17) 0.0107(16) -0.0126(17)
C5 0.0188(19) 0.033(2) 0.0211(19) -0.0087(17) 0.0028(15) -0.0089(17)
C6 0.0128(16) 0.0240(19) 0.0177(17) -0.0016(14) 0.0027(13) -0.0027(15)
C7 0.0232(19) 0.0150(17) 0.0225(19) -0.0024(15) 0.0045(15) 0.0021(14)
C8 0.0163(18) 0.025(2) 0.034(2) 0.0036(16) 0.0054(16) 0.0008(17)
C9 0.024(2) 0.022(2) 0.025(2) -0.0010(16) -0.0008(16) 0.0054(16)
C10 0.0141(17) 0.027(2) 0.0166(17) -0.0015(15) -0.0010(14) -0.0028(15)
C11 0.0203(19) 0.029(2) 0.0206(19) -0.0008(16) 0.0068(15) -0.0012(16)
C12 0.0236(19) 0.028(2) 0.0203(19) 0.0013(17) 0.0028(15) 0.0025(16)
Se1 0.0201(2) 0.0189(2) 0.0158(2) 0.00585(15) 0.00519(15) -0.00116(15)
S1 0.0201(2) 0.0189(2) 0.0158(2) 0.00585(15) 0.00519(15) -0.00116(15)

loop_
_atom_type_symbol
_atom_type_description
_atom_type_scat_dispersion_real
_atom_type_scat_dispersion_imag
_atom_type_scat_source
C C 0.0033 0.0016 'International Tables Vol C Tables 4.2.6.8 and 6.1.1.4'
H H 0.0000 0.0000 'International Tables Vol C Tables 4.2.6.8 and 6.1.1.4'
N N 0.0061 0.0033 'International Tables Vol C Tables 4.2.6.8 and 6.1.1.4'
Sb Sb -0.5866 1.5461 'International Tables Vol C Tables 4.2.6.8 and 6.1.1.4'
Se Se -0.0929 2.2259 'International Tables Vol C Tables 4.2.6.8 and 6.1.1.4'
S S 0.1246 0.1234 'International Tables Vol C Tables 4.2.6.8 and 6.1.1.4'

loop_
_geom_angle_atom_site_label_1
_geom_angle_atom_site_label_2
_geom_angle_atom_site_label_3
_geom_angle_site_symmetry_1
_geom_angle_site_symmetry_3
_geom_angle
_geom_angle_publ_flag
C1 Sb1 S1 . . 99.78(10) ?
C1 Sb1 Se1 . . 99.78(10) ?
C1 Sb1 Se1 . 3_666 97.79(10) ?
S1 Sb1 Se1 . 3_666 85.731(15) ?
Se1 Sb1 Se1 . 3_666 85.731(15) ?
C9 N1 C8 . . 108.9(3) ?
C9 N1 C7 . . 109.6(3) ?
C8 N1 C7 . . 111.6(3) ?
C12 N2 C10 . . 111.0(3) ?
C12 N2 C11 . . 109.4(3) ?
C10 N2 C11 . . 111.4(3) ?
C2 C1 C6 . . 118.3(3) ?
C2 C1 Sb1 . . 120.5(3) ?
C6 C1 Sb1 . . 120.9(3) ?
C3 C2 C1 . . 120.1(4) ?
C3 C2 C7 . . 119.0(4) ?
C1 C2 C7 . . 120.8(3) ?
C4 C3 C2 . . 120.6(4) ?
C4 C3 H3 . . 119.700000 ?
C2 C3 H3 . . 119.700000 ?
C5 C4 C3 . . 119.4(4) ?
C5 C4 H4 . . 120.300000 ?
C3 C4 H4 . . 120.300000 ?
C4 C5 C6 . . 121.1(4) ?
C4 C5 H5 . . 119.500000 ?
C6 C5 H5 . . 119.500000 ?
C5 C6 C1 . . 119.8(4) ?
C5 C6 C10 . . 119.5(4) ?
C1 C6 C10 . . 120.5(3) ?
N1 C7 C2 . . 111.1(3) ?
N1 C7 H7A . . 109.400000 ?
C2 C7 H7A . . 109.400000 ?
N1 C7 H7B . . 109.400000 ?
C2 C7 H7B . . 109.400000 ?
H7A C7 H7B . . 108.000000 ?
N1 C8 H8A . . 109.500000 ?
N1 C8 H8B . . 109.500000 ?
H8A C8 H8B . . 109.500000 ?
N1 C8 H8C . . 109.500000 ?
H8A C8 H8C . . 109.500000 ?
H8B C8 H8C . . 109.500000 ?
N1 C9 H9A . . 109.500000 ?
N1 C9 H9B . . 109.500000 ?
H9A C9 H9B . . 109.500000 ?
N1 C9 H9C . . 109.500000 ?
H9A C9 H9C . . 109.500000 ?
H9B C9 H9C . . 109.500000 ?
N2 C10 C6 . . 111.5(3) ?
N2 C10 H10A . . 109.300000 ?
C6 C10 H10A . . 109.300000 ?
N2 C10 H10B . . 109.300000 ?
C6 C10 H10B . . 109.300000 ?
H10A C10 H10B . . 108.000000 ?
N2 C11 H11A . . 109.500000 ?
N2 C11 H11B . . 109.500000 ?
H11A C11 H11B . . 109.500000 ?
N2 C11 H11C . . 109.500000 ?
H11A C11 H11C . . 109.500000 ?
H11B C11 H11C . . 109.500000 ?
N2 C12 H12A . . 109.500000 ?
N2 C12 H12B . . 109.500000 ?
H12A C12 H12B . . 109.500000 ?
N2 C12 H12C . . 109.500000 ?
H12A C12 H12C . . 109.500000 ?
H12B C12 H12C . . 109.500000 ?
Sb1 Se1 Sb1 . 3_666 94.270(15) ?
Sb1 S1 Sb1 . 3_666 94.270(15) ?

loop_
_geom_bond_atom_site_label_1
_geom_bond_atom_site_label_2
_geom_bond_site_symmetry_2
_geom_bond_distance
_geom_bond_publ_flag
Sb1 C1 . 2.182(4) ?
Sb1 S1 . 2.6102(5) ?
Sb1 Se1 . 2.6102(5) ?
Sb1 Se1 3_666 2.6356(5) ?
N1 C9 . 1.463(5) ?
N1 C8 . 1.467(5) ?
N1 C7 . 1.467(5) ?
N2 C12 . 1.464(5) ?
N2 C10 . 1.464(5) ?
N2 C11 . 1.467(5) ?
C1 C2 . 1.399(5) ?
C1 C6 . 1.410(5) ?
C2 C3 . 1.398(5) ?
C2 C7 . 1.508(5) ?
C3 C4 . 1.383(6) ?
C3 H3 . 0.950000 ?
C4 C5 . 1.374(7) ?
C4 H4 . 0.950000 ?
C5 C6 . 1.394(6) ?
C5 H5 . 0.950000 ?
C6 C10 . 1.506(6) ?
C7 H7A . 0.990000 ?
C7 H7B . 0.990000 ?
C8 H8A . 0.980000 ?
C8 H8B . 0.980000 ?
C8 H8C . 0.980000 ?
C9 H9A . 0.980000 ?
C9 H9B . 0.980000 ?
C9 H9C . 0.980000 ?
C10 H10A . 0.990000 ?
C10 H10B . 0.990000 ?
C11 H11A . 0.980000 ?
C11 H11B . 0.980000 ?
C11 H11C . 0.980000 ?
C12 H12A . 0.980000 ?
C12 H12B . 0.980000 ?
C12 H12C . 0.980000 ?

loop_
_geom_torsion_atom_site_label_1
_geom_torsion_atom_site_label_2
_geom_torsion_atom_site_label_3
_geom_torsion_atom_site_label_4
_geom_torsion_site_symmetry_1
_geom_torsion_site_symmetry_2
_geom_torsion_site_symmetry_3
_geom_torsion_site_symmetry_4
_geom_torsion
_geom_torsion_publ_flag
C6 C1 C2 C3 . . . . 7.1(5) ?
Sb1 C1 C2 C3 . . . . -178.6(3) ?
C6 C1 C2 C7 . . . . -170.1(3) ?
Sb1 C1 C2 C7 . . . . 4.2(5) ?
C1 C2 C3 C4 . . . . -0.5(6) ?
C7 C2 C3 C4 . . . . 176.8(4) ?
C2 C3 C4 C5 . . . . -5.1(6) ?
C3 C4 C5 C6 . . . . 4.0(6) ?
C4 C5 C6 C1 . . . . 2.7(6) ?
C4 C5 C6 C10 . . . . -172.7(4) ?
C2 C1 C6 C5 . . . . -8.2(5) ?
Sb1 C1 C6 C5 . . . . 177.5(3) ?
C2 C1 C6 C10 . . . . 167.2(3) ?
Sb1 C1 C6 C10 . . . . -7.1(5) ?
C9 N1 C7 C2 . . . . -171.6(3) ?
C8 N1 C7 C2 . . . . 67.7(4) ?
C3 C2 C7 N1 . . . . -143.0(4) ?
C1 C2 C7 N1 . . . . 34.3(5) ?
C12 N2 C10 C6 . . . . 170.6(3) ?
C11 N2 C10 C6 . . . . -67.2(4) ?
C5 C6 C10 N2 . . . . 142.3(4) ?
C1 C6 C10 N2 . . . . -33.1(5) ?
